data_1576400
loop_
_publ_author_name
'Li, Wenhao'
'Niu, Mengyao'
'Zhu, Yi-Yun'
'Zhang, Man'
'Gao, Haoyu'
'Zhang, Xin-Chao'
'Yang, Bo'
'Wei, Donghui'
'Chen, Xuenian'

_publ_section_title
;
 Regulation and Mechanisms of Full-Visible-Spectrum Emission in Solid and
 Liquid States for D-\p-A Cyanobenzene-Phenothiazine Fluorescent Molecules
;
_journal_name_full 'Chemical Science'
_journal_paper_doi 10.1039/D5SC06095H
_journal_year 2025
_chemical_formula_moiety 'C44 H25 N5 S3, C H2 Cl2'
_chemical_formula_sum 'C45 H27 Cl2 N5 S3'
_chemical_formula_weight 804.79
_space_group_crystal_system hexagonal
_space_group_IT_number 169
_space_group_name_Hall 'P 61'
_space_group_name_H-M_alt 'P 61'
_atom_sites_solution_hydrogens geom
_atom_sites_solution_primary iterative
_audit_creation_date 2025-06-25
_audit_creation_method
;
Olex2 1.5
(compiled 2023.03.06 svn.rbb2c1857 for OlexSys, GUI svn.r6748)
;
_audit_update_record
;
2025-07-21 deposited with the CCDC.	2025-12-01 downloaded from the CCDC.
;
_cell_angle_alpha 90
_cell_angle_beta 90
_cell_angle_gamma 120
_cell_formula_units_Z 6
_cell_length_a 11.9128(3)
_cell_length_b 11.9128(3)
_cell_length_c 46.5724(13)
_cell_measurement_reflns_used 9855
_cell_measurement_temperature 294(2)
_cell_measurement_theta_max 20.71
_cell_measurement_theta_min 2.16
_cell_volume 5723.8(3)
_computing_cell_refinement 'SAINT v8.37A (Bruker, 2015)'
_computing_data_reduction 'SAINT v8.37A (Bruker, 2015)'
_computing_molecular_graphics 'Olex2 1.5 (Dolomanov et al., 2009)'
_computing_publication_material 'Olex2 1.5 (Dolomanov et al., 2009)'
_computing_structure_refinement 'SHELXL 2019/3 (Sheldrick, 2015)'
_computing_structure_solution 'olex2.solve 1.5 (Bourhis et al., 2015)'
_diffrn_ambient_temperature 294.00
_diffrn_measured_fraction_theta_full 0.998
_diffrn_measured_fraction_theta_max 0.998
_diffrn_measurement_device_type 'Bruker APEX-II CCD'
_diffrn_measurement_method '\f and \w scans'
_diffrn_radiation_type MoK\a
_diffrn_radiation_wavelength 0.71073
_diffrn_reflns_av_R_equivalents 0.0595
_diffrn_reflns_av_unetI/netI 0.0311
_diffrn_reflns_Laue_measured_fraction_full 0.998
_diffrn_reflns_Laue_measured_fraction_max 0.998
_diffrn_reflns_limit_h_max 14
_diffrn_reflns_limit_h_min -14
_diffrn_reflns_limit_k_max 14
_diffrn_reflns_limit_k_min -14
_diffrn_reflns_limit_l_max 53
_diffrn_reflns_limit_l_min -58
_diffrn_reflns_number 101747
_diffrn_reflns_point_group_measured_fraction_full 0.972
_diffrn_reflns_point_group_measured_fraction_max 0.963
_diffrn_reflns_theta_full 25.242
_diffrn_reflns_theta_max 26.361
_diffrn_reflns_theta_min 1.974
_diffrn_source_current 1.0
_diffrn_source_power 0.05
_diffrn_source_voltage 50.0
_diffrn_standards_number 0
_exptl_absorpt_coefficient_mu 0.376
_exptl_absorpt_correction_T_max 0.7456
_exptl_absorpt_correction_T_min 0.6465
_exptl_absorpt_correction_type none
_exptl_absorpt_process_details
;
SADABS-2016/2 (Bruker,2016/2) was used for absorption correction.
wR2(int) was 0.1414 before and 0.0670 after correction.
The Ratio of minimum to maximum transmission is 0.8671.
The \l/2 correction factor is Not present.
;
_exptl_crystal_colour red
_exptl_crystal_colour_primary red
_exptl_crystal_density_diffrn 1.401
_exptl_crystal_description block
_exptl_crystal_F_000 2484
_exptl_crystal_size_max 0.18
_exptl_crystal_size_mid 0.12
_exptl_crystal_size_min 0.1
_refine_diff_density_max 1.076
_refine_diff_density_min -0.731
_refine_diff_density_rms 0.220
_refine_ls_abs_structure_details
;
 Refined as an inversion twin.
;
_refine_ls_abs_structure_Flack 0.7(4)
_refine_ls_extinction_coef 0.037(12)
_refine_ls_extinction_expression Fc^*^=kFc[1+0.001xFc^2^\l^3^/sin(2\q)]^-1/4^
_refine_ls_extinction_method 'SHELXL-2019/2 (Sheldrick 2019)'
_refine_ls_goodness_of_fit_ref 1.185
_refine_ls_hydrogen_treatment constr
_refine_ls_matrix_type full
_refine_ls_number_parameters 426
_refine_ls_number_reflns 7505
_refine_ls_number_restraints 1
_refine_ls_restrained_S_all 1.185
_refine_ls_R_factor_all 0.2405
_refine_ls_R_factor_gt 0.1724
_refine_ls_shift/su_max 0.085
_refine_ls_shift/su_mean 0.021
_refine_ls_structure_factor_coef Fsqd
_refine_ls_weighting_details 'w=1/[\s^2^(Fo^2^)+(0.4000P)^2^] where P=(Fo^2^+2Fc^2^)/3'
_refine_ls_weighting_scheme calc
_refine_ls_wR_factor_gt 0.4236
_refine_ls_wR_factor_ref 0.5659
_reflns_Friedel_coverage 0.905
_reflns_Friedel_fraction_full 0.946
_reflns_Friedel_fraction_max 0.927
_reflns_number_gt 3797
_reflns_number_total 7505
_reflns_threshold_expression 'I > 2\s(I)'
_cod_data_source_file d5sc06095h2.cif
_cod_data_source_block b
_cod_database_code 1576400
_shelx_shelxl_version_number 2019/3
_shelx_space_group_comment
;
The symmetry employed for this shelxl refinement is uniquely defined
by the following loop, which should always be used as a source of
symmetry information in preference to the above space-group names.
They are only intended as comments.
;
_shelx_estimated_absorpt_t_max 0.963
_shelx_estimated_absorpt_t_min 0.935
_olex2_refinement_description
;
1. Twinned data refinement
 Scales: 0.3(4)
 0.7(4)
2. Fixed Uiso
 At 1.2 times of:
  All C(H) groups, All C(H,H) groups
3.a Secondary CH2 refined with riding coordinates:
 C45(H45a,H45b)
3.b Aromatic/amide H refined with riding coordinates:
 C3(H3), C11(H11), C10(H10), C9(H9), C8(H8), C19(H19), C18(H18), C17(H17),
 C16(H16), C23(H23), C22(H22), C21(H21), C20(H20), C30(H30), C29(H29), C28(H28),
  C31(H31), C33(H33), C34(H34), C35(H35), C36(H36), C44(H44), C41(H41),
 C42(H42), C43(H43)
3.c Fitted hexagon refined as free rotating group:
 C12(C11,C10,C9,C8,C13), C19(C18,C17,C16,C15,C14), C25(C24,C23,C22,C21,C20),
 C30(C29,C28,C27,C26,C31), C38(C33,C34,C35,C36,C37), C44(C39,C40,C41,C42,C43)
;
_olex2_submission_special_instructions 'No special instructions were received'

loop_
_space_group_symop_operation_xyz
'x, y, z'
'-y, x-y, z+1/3'
'-x+y, -x, z+2/3'
'-x, -y, z+1/2'
'y, -x+y, z+5/6'
'x-y, x, z+1/6'

loop_
_atom_site_label
_atom_site_type_symbol
_atom_site_fract_x
_atom_site_fract_y
_atom_site_fract_z
_atom_site_U_iso_or_equiv
_atom_site_adp_type
_atom_site_occupancy
_atom_site_site_symmetry_order
_atom_site_calc_flag
_atom_site_refinement_flags_posn
_atom_site_refinement_flags_adp
_atom_site_refinement_flags_occupancy
_atom_site_disorder_assembly
_atom_site_disorder_group
S1 S 0.4631(7) 0.5527(6) 0.48288(17) 0.144(2) Uani 1 1 d . . . . .
S2 S 1.0302(9) 1.5080(7) 0.5185(2) 0.161(3) Uani 1 1 d . . . . .
S3 S 1.4078(5) 0.9507(7) 0.50197(16) 0.135(2) Uani 1 1 d . . . . .
N1 N 0.817(2) 0.615(2) 0.4925(5) 0.147(7) Uani 1 1 d . . . . .
N2 N 0.6895(13) 0.8226(14) 0.4930(4) 0.108(4) Uani 1 1 d . . . . .
N3 N 1.0464(16) 1.2607(14) 0.5083(4) 0.116(5) Uani 1 1 d . . . . .
N4 N 1.3345(17) 1.2362(19) 0.5093(5) 0.135(6) Uani 1 1 d . . . . .
N5 N 1.1314(12) 0.9039(13) 0.5000(3) 0.094(3) Uani 1 1 d . . . . .
C1 C 0.9072(13) 0.8634(13) 0.4969(4) 0.088(4) Uani 1 1 d . . . . .
C2 C 0.8221(14) 0.9104(15) 0.4970(4) 0.095(4) Uani 1 1 d . . . . .
C3 C 0.8717(15) 1.0440(15) 0.5011(4) 0.102(4) Uani 1 1 d . . . . .
H3 H 0.814757 1.076009 0.501169 0.123 Uiso 1 1 calc R U . . .
C4 C 1.0019(13) 1.1287(15) 0.5049(4) 0.096(4) Uani 1 1 d . . . . .
C5 C 1.0890(13) 1.0804(14) 0.5035(4) 0.092(4) Uani 1 1 d . . . . .
C6 C 1.0394(13) 0.9467(13) 0.5002(4) 0.087(4) Uani 1 1 d . . . . .
C7 C 0.8584(17) 0.7293(19) 0.4953(5) 0.114(6) Uani 1 1 d . . . . .
C12 C 0.5249(11) 0.6797(10) 0.4585(3) 0.118(5) Uani 1 1 d G . . . .
C11 C 0.4731(11) 0.6541(11) 0.4310(3) 0.129(6) Uani 1 1 d G . . . .
H11 H 0.400282 0.574635 0.426835 0.155 Uiso 1 1 calc R U . . .
C10 C 0.5303(14) 0.7473(15) 0.4096(2) 0.130(7) Uani 1 1 d G . . . .
H10 H 0.495633 0.730171 0.391141 0.156 Uiso 1 1 calc R U . . .
C9 C 0.6392(13) 0.8661(12) 0.4157(3) 0.120(6) Uani 1 1 d G . . . .
H9 H 0.677392 0.928427 0.401435 0.145 Uiso 1 1 calc R U . . .
C8 C 0.6909(10) 0.8917(9) 0.4433(3) 0.112(5) Uani 1 1 d G . . . .
H8 H 0.763805 0.971145 0.447425 0.135 Uiso 1 1 calc R U . . .
C13 C 0.6338(11) 0.7985(11) 0.4647(2) 0.101(5) Uani 1 1 d G . . . .
C19 C 0.6465(11) 0.8274(11) 0.5436(3) 0.132(8) Uani 1 1 d G . . . .
H19 H 0.719192 0.909618 0.544849 0.158 Uiso 1 1 calc R U . . .
C18 C 0.5730(14) 0.7681(16) 0.5679(2) 0.144(8) Uani 1 1 d G . . . .
H18 H 0.596524 0.810792 0.585483 0.172 Uiso 1 1 calc R U . . .
C17 C 0.4645(13) 0.6452(16) 0.5660(3) 0.139(8) Uani 1 1 d G . . . .
H17 H 0.415277 0.605586 0.582250 0.167 Uiso 1 1 calc R U . . .
C16 C 0.4294(12) 0.5815(12) 0.5397(4) 0.141(8) Uani 1 1 d G . . . .
H16 H 0.356701 0.499205 0.538384 0.169 Uiso 1 1 calc R U . . .
C15 C 0.5028(12) 0.6407(12) 0.5153(3) 0.122(6) Uani 1 1 d G . . . .
C14 C 0.6114(11) 0.7636(11) 0.5173(2) 0.103(4) Uani 1 1 d G . . . .
C25 C 1.0710(13) 1.3138(11) 0.5372(2) 0.108(5) Uani 1 1 d G . . . .
C24 C 1.0716(14) 1.4287(11) 0.5429(3) 0.124(6) Uani 1 1 d G . . . .
C23 C 1.0928(15) 1.4777(12) 0.5706(4) 0.139(8) Uani 1 1 d G . . . .
H23 H 1.093179 1.554536 0.574419 0.167 Uiso 1 1 calc R U . . .
C22 C 1.1134(17) 1.4118(17) 0.5928(3) 0.148(8) Uani 1 1 d G . . . .
H22 H 1.127605 1.444637 0.611381 0.178 Uiso 1 1 calc R U . . .
C21 C 1.1128(19) 1.2970(17) 0.5871(3) 0.143(8) Uani 1 1 d G . . . .
H21 H 1.126647 1.252924 0.601964 0.172 Uiso 1 1 calc R U . . .
C20 C 1.0916(17) 1.2480(12) 0.5594(3) 0.132(7) Uani 1 1 d G . . . .
H20 H 1.091259 1.171105 0.555586 0.159 Uiso 1 1 calc R U . . .
C30 C 1.1137(18) 1.3756(17) 0.4339(3) 0.150(9) Uani 1 1 d G . . . .
H30 H 1.128086 1.348556 0.416264 0.180 Uiso 1 1 calc R U . . .
C29 C 1.1132(18) 1.4918(16) 0.4360(3) 0.144(8) Uani 1 1 d G . . . .
H29 H 1.127352 1.542460 0.419743 0.173 Uiso 1 1 calc R U . . .
C28 C 1.0916(18) 1.5322(12) 0.4624(4) 0.157(10) Uani 1 1 d G . . . .
H28 H 1.091342 1.609909 0.463790 0.188 Uiso 1 1 calc R U . . .
C27 C 1.0705(15) 1.4564(13) 0.4867(3) 0.130(7) Uani 1 1 d G . . . .
C26 C 1.0709(13) 1.3402(11) 0.4846(3) 0.107(5) Uani 1 1 d G . . . .
C31 C 1.0925(16) 1.2998(12) 0.4582(3) 0.142(8) Uani 1 1 d G . . . .
H31 H 1.092808 1.222098 0.456832 0.170 Uiso 1 1 calc R U . . .
C32 C 1.2251(18) 1.1669(16) 0.5062(5) 0.110(5) Uani 1 1 d . . . . .
C38 C 1.1716(10) 0.8764(11) 0.5272(2) 0.094(4) Uani 1 1 d G . . . .
C33 C 1.0896(9) 0.8389(12) 0.5509(2) 0.105(5) Uani 1 1 d G . . . .
H33 H 1.007470 0.829344 0.549174 0.126 Uiso 1 1 calc R U . . .
C34 C 1.1302(13) 0.8155(14) 0.5770(2) 0.127(6) Uani 1 1 d G . . . .
H34 H 1.075322 0.790421 0.592859 0.153 Uiso 1 1 calc R U . . .
C35 C 1.2530(14) 0.8298(15) 0.5796(2) 0.122(6) Uani 1 1 d G . . . .
H35 H 1.280153 0.814161 0.597066 0.147 Uiso 1 1 calc R U . . .
C36 C 1.3350(10) 0.8673(14) 0.5559(3) 0.132(7) Uani 1 1 d G . . . .
H36 H 1.417130 0.876825 0.557587 0.159 Uiso 1 1 calc R U . . .
C37 C 1.2944(9) 0.8906(12) 0.5297(3) 0.103(5) Uani 1 1 d G . . . .
C44 C 1.1071(9) 0.8570(14) 0.4485(2) 0.111(5) Uani 1 1 d G . . . .
H44 H 1.024608 0.847146 0.449228 0.133 Uiso 1 1 calc R U . . .
C39 C 1.1817(10) 0.8871(12) 0.4733(2) 0.098(4) Uani 1 1 d G . . . .
C40 C 1.3050(10) 0.9019(13) 0.4721(3) 0.105(5) Uani 1 1 d G . . . .
C41 C 1.3537(10) 0.8866(15) 0.4462(3) 0.131(7) Uani 1 1 d G . . . .
H41 H 1.436154 0.896515 0.445456 0.157 Uiso 1 1 calc R U . . .
C42 C 1.2791(13) 0.8565(15) 0.4214(2) 0.131(7) Uani 1 1 d G . . . .
H42 H 1.311646 0.846288 0.404087 0.157 Uiso 1 1 calc R U . . .
C43 C 1.1558(13) 0.8417(15) 0.4226(2) 0.130(7) Uani 1 1 d G . . . .
H43 H 1.105873 0.821602 0.405973 0.155 Uiso 1 1 calc R U . . .
Cl1 Cl 0.6977(13) 0.2284(10) 0.5325(2) 0.203(4) Uani 1 1 d . . . . .
Cl2 Cl 0.7085(13) 0.2522(14) 0.4719(2) 0.211(5) Uani 1 1 d . . . . .
C45 C 0.658(3) 0.296(3) 0.5034(7) 0.166(10) Uani 1 1 d . . . . .
H45A H 0.702579 0.389824 0.505195 0.199 Uiso 1 1 calc R U . . .
H45B H 0.565820 0.263495 0.502844 0.199 Uiso 1 1 calc R U . . .

loop_
_atom_site_aniso_label
_atom_site_aniso_U_11
_atom_site_aniso_U_22
_atom_site_aniso_U_33
_atom_site_aniso_U_23
_atom_site_aniso_U_13
_atom_site_aniso_U_12
S1 0.116(4) 0.090(3) 0.188(6) -0.001(3) -0.002(4) 0.024(3)
S2 0.177(6) 0.121(4) 0.221(8) 0.003(5) 0.006(5) 0.103(5)
S3 0.082(3) 0.142(4) 0.177(5) -0.008(4) -0.005(3) 0.053(3)
N1 0.149(16) 0.106(13) 0.186(19) -0.007(11) -0.031(13) 0.064(12)
N2 0.074(7) 0.079(7) 0.152(12) 0.016(7) 0.008(7) 0.024(6)
N3 0.109(10) 0.078(8) 0.157(13) 0.006(8) -0.010(9) 0.044(7)
N4 0.095(11) 0.110(11) 0.191(18) 0.015(11) -0.002(10) 0.043(10)
N5 0.079(7) 0.085(7) 0.128(9) 0.008(6) 0.003(7) 0.048(6)
C1 0.064(7) 0.058(6) 0.130(11) 0.000(6) -0.001(7) 0.022(5)
C2 0.071(7) 0.077(8) 0.140(12) -0.003(8) 0.001(8) 0.039(7)
C3 0.075(8) 0.075(8) 0.158(13) -0.006(9) -0.006(9) 0.039(7)
C4 0.073(8) 0.074(8) 0.137(12) -0.001(8) 0.002(8) 0.034(7)
C5 0.063(7) 0.067(7) 0.137(12) -0.003(7) 0.004(7) 0.026(6)
C6 0.063(7) 0.070(7) 0.131(11) 0.005(7) 0.002(7) 0.035(6)
C7 0.084(9) 0.092(12) 0.173(17) -0.012(11) -0.010(10) 0.048(9)
C12 0.088(10) 0.085(10) 0.168(17) -0.005(11) 0.001(11) 0.034(9)
C11 0.107(13) 0.136(16) 0.149(17) -0.017(14) -0.017(12) 0.065(13)
C10 0.107(13) 0.132(16) 0.155(18) -0.022(14) -0.025(12) 0.063(13)
C9 0.102(12) 0.107(12) 0.154(17) -0.001(11) -0.010(11) 0.054(10)
C8 0.098(11) 0.087(10) 0.151(15) 0.003(10) 0.000(11) 0.045(9)
C13 0.077(9) 0.088(10) 0.139(14) -0.016(9) -0.008(9) 0.041(8)
C19 0.104(13) 0.131(16) 0.165(19) 0.055(15) 0.037(13) 0.063(12)
C18 0.110(15) 0.17(2) 0.154(19) 0.018(16) 0.030(14) 0.077(16)
C17 0.097(13) 0.141(17) 0.17(2) 0.050(16) 0.033(13) 0.052(13)
C16 0.104(13) 0.114(15) 0.17(2) 0.006(15) 0.018(14) 0.030(12)
C15 0.085(10) 0.089(11) 0.166(17) 0.019(11) 0.018(11) 0.025(8)
C14 0.080(9) 0.092(10) 0.137(13) 0.016(9) 0.014(9) 0.044(8)
C25 0.089(10) 0.072(8) 0.150(14) -0.027(9) 0.009(9) 0.031(7)
C24 0.091(10) 0.078(9) 0.19(2) -0.003(12) 0.012(11) 0.034(8)
C23 0.114(14) 0.109(14) 0.18(2) -0.038(15) 0.019(14) 0.048(12)
C22 0.119(16) 0.16(2) 0.17(2) -0.034(18) -0.013(14) 0.068(16)
C21 0.17(2) 0.15(2) 0.139(18) 0.001(14) 0.000(14) 0.093(18)
C20 0.17(2) 0.124(15) 0.131(15) -0.013(12) -0.003(14) 0.095(15)
C30 0.141(19) 0.133(18) 0.15(2) 0.026(16) 0.000(14) 0.050(15)
C29 0.123(16) 0.135(18) 0.18(2) 0.052(17) 0.004(15) 0.070(14)
C28 0.16(2) 0.104(15) 0.19(3) 0.024(17) -0.007(19) 0.061(15)
C27 0.099(12) 0.090(12) 0.19(2) 0.023(12) -0.006(12) 0.037(9)
C26 0.078(9) 0.081(9) 0.151(14) 0.004(9) -0.005(9) 0.032(7)
C31 0.110(14) 0.108(14) 0.19(2) 0.028(15) -0.008(14) 0.041(12)
C32 0.082(10) 0.073(8) 0.172(16) -0.003(9) 0.003(9) 0.036(8)
C38 0.082(8) 0.082(8) 0.122(11) -0.008(7) -0.014(8) 0.044(7)
C33 0.100(11) 0.091(10) 0.125(13) 0.001(8) -0.005(10) 0.049(9)
C34 0.138(17) 0.107(13) 0.128(14) 0.003(10) -0.023(12) 0.055(12)
C35 0.131(16) 0.105(13) 0.141(16) -0.008(11) -0.019(13) 0.067(12)
C36 0.101(12) 0.131(16) 0.18(2) -0.012(14) -0.028(14) 0.066(12)
C37 0.073(8) 0.088(9) 0.149(14) -0.003(9) -0.007(9) 0.040(7)
C44 0.102(11) 0.110(13) 0.127(13) -0.011(9) -0.005(10) 0.058(10)
C39 0.087(9) 0.081(9) 0.130(12) -0.003(8) 0.009(9) 0.045(7)
C40 0.078(9) 0.086(9) 0.150(13) -0.011(9) 0.007(9) 0.040(7)
C41 0.083(10) 0.138(17) 0.173(19) -0.013(14) 0.010(12) 0.056(11)
C42 0.116(15) 0.111(13) 0.163(18) 0.009(12) 0.029(14) 0.055(12)
C43 0.121(15) 0.116(14) 0.145(17) 0.013(12) 0.018(13) 0.054(12)
Cl1 0.248(11) 0.164(7) 0.156(6) -0.011(5) -0.017(6) 0.073(7)
Cl2 0.234(11) 0.249(12) 0.159(7) -0.013(6) 0.020(6) 0.127(10)
C45 0.17(2) 0.111(16) 0.17(2) 0.011(15) 0.015(17) 0.030(15)

loop_
_atom_type_symbol
_atom_type_description
_atom_type_scat_dispersion_real
_atom_type_scat_dispersion_imag
_atom_type_scat_source
C C 0.0033 0.0016 'International Tables Vol C Tables 4.2.6.8 and 6.1.1.4'
H H 0.0000 0.0000 'International Tables Vol C Tables 4.2.6.8 and 6.1.1.4'
Cl Cl 0.1484 0.1585 'International Tables Vol C Tables 4.2.6.8 and 6.1.1.4'
N N 0.0061 0.0033 'International Tables Vol C Tables 4.2.6.8 and 6.1.1.4'
S S 0.1246 0.1234 'International Tables Vol C Tables 4.2.6.8 and 6.1.1.4'

loop_
_geom_angle_atom_site_label_1
_geom_angle_atom_site_label_2
_geom_angle_atom_site_label_3
_geom_angle
_geom_angle_site_symmetry_1
_geom_angle_site_symmetry_3
_geom_angle_publ_flag
C12 S1 C15 99.9(7) . . ?
C24 S2 C27 99.3(7) . . ?
C37 S3 C40 100.5(6) . . ?
C2 N2 C13 120.4(14) . . ?
C2 N2 C14 118.8(15) . . ?
C14 N2 C13 120.8(12) . . ?
C4 N3 C25 118.5(14) . . ?
C26 N3 C4 120.7(17) . . ?
C26 N3 C25 120.8(13) . . ?
C6 N5 C38 118.6(13) . . ?
C6 N5 C39 120.2(12) . . ?
C39 N5 C38 121.2(10) . . ?
C2 C1 C6 120.7(12) . . ?
C2 C1 C7 119.5(13) . . ?
C6 C1 C7 119.8(13) . . ?
N2 C2 C3 122.7(13) . . ?
C1 C2 N2 118.5(13) . . ?
C1 C2 C3 118.7(13) . . ?
C2 C3 H3 119.0 . . ?
C4 C3 C2 122.0(14) . . ?
C4 C3 H3 119.0 . . ?
N3 C4 C5 121.3(13) . . ?
C3 C4 N3 119.7(14) . . ?
C3 C4 C5 118.9(13) . . ?
C4 C5 C32 120.1(13) . . ?
C6 C5 C4 119.2(13) . . ?
C6 C5 C32 120.7(14) . . ?
C1 C6 N5 123.1(12) . . ?
C1 C6 C5 120.5(13) . . ?
C5 C6 N5 116.4(12) . . ?
N1 C7 C1 177(2) . . ?
C11 C12 S1 117.7(8) . . ?
C11 C12 C13 120.0 . . ?
C13 C12 S1 121.7(8) . . ?
C12 C11 H11 120.0 . . ?
C10 C11 C12 120.0 . . ?
C10 C11 H11 120.0 . . ?
C11 C10 H10 120.0 . . ?
C11 C10 C9 120.0 . . ?
C9 C10 H10 120.0 . . ?
C10 C9 H9 120.0 . . ?
C8 C9 C10 120.0 . . ?
C8 C9 H9 120.0 . . ?
C9 C8 H8 120.0 . . ?
C9 C8 C13 120.0 . . ?
C13 C8 H8 120.0 . . ?
C12 C13 N2 119.7(9) . . ?
C8 C13 N2 120.3(9) . . ?
C8 C13 C12 120.0 . . ?
C18 C19 H19 120.0 . . ?
C18 C19 C14 120.0 . . ?
C14 C19 H19 120.0 . . ?
C19 C18 H18 120.0 . . ?
C17 C18 C19 120.0 . . ?
C17 C18 H18 120.0 . . ?
C18 C17 H17 120.0 . . ?
C16 C17 C18 120.0 . . ?
C16 C17 H17 120.0 . . ?
C17 C16 H16 120.0 . . ?
C15 C16 C17 120.0 . . ?
C15 C16 H16 120.0 . . ?
C16 C15 S1 118.9(8) . . ?
C16 C15 C14 120.0 . . ?
C14 C15 S1 120.9(8) . . ?
C19 C14 N2 119.4(10) . . ?
C15 C14 N2 120.6(10) . . ?
C15 C14 C19 120.0 . . ?
C24 C25 N3 120.3(10) . . ?
C24 C25 C20 120.0 . . ?
C20 C25 N3 119.7(10) . . ?
C25 C24 S2 124.2(9) . . ?
C23 C24 S2 115.4(9) . . ?
C23 C24 C25 120.0 . . ?
C24 C23 H23 120.0 . . ?
C24 C23 C22 120.0 . . ?
C22 C23 H23 120.0 . . ?
C23 C22 H22 120.0 . . ?
C21 C22 C23 120.0 . . ?
C21 C22 H22 120.0 . . ?
C22 C21 H21 120.0 . . ?
C22 C21 C20 120.0 . . ?
C20 C21 H21 120.0 . . ?
C25 C20 H20 120.0 . . ?
C21 C20 C25 120.0 . . ?
C21 C20 H20 120.0 . . ?
C29 C30 H30 120.0 . . ?
C29 C30 C31 120.0 . . ?
C31 C30 H30 120.0 . . ?
C30 C29 H29 120.0 . . ?
C28 C29 C30 120.0 . . ?
C28 C29 H29 120.0 . . ?
C29 C28 H28 120.0 . . ?
C29 C28 C27 120.0 . . ?
C27 C28 H28 120.0 . . ?
C28 C27 S2 116.8(9) . . ?
C26 C27 S2 122.9(9) . . ?
C26 C27 C28 120.0 . . ?
N3 C26 C27 121.3(12) . . ?
N3 C26 C31 118.6(12) . . ?
C27 C26 C31 120.0 . . ?
C30 C31 H31 120.0 . . ?
C26 C31 C30 120.0 . . ?
C26 C31 H31 120.0 . . ?
N4 C32 C5 178(2) . . ?
C33 C38 N5 120.4(8) . . ?
C33 C38 C37 120.0 . . ?
C37 C38 N5 119.5(8) . . ?
C38 C33 H33 120.0 . . ?
C38 C33 C34 120.0 . . ?
C34 C33 H33 120.0 . . ?
C33 C34 H34 120.0 . . ?
C33 C34 C35 120.0 . . ?
C35 C34 H34 120.0 . . ?
C34 C35 H35 120.0 . . ?
C34 C35 C36 120.0 . . ?
C36 C35 H35 120.0 . . ?
C35 C36 H36 120.0 . . ?
C37 C36 C35 120.0 . . ?
C37 C36 H36 120.0 . . ?
C38 C37 S3 122.6(7) . . ?
C36 C37 S3 117.1(7) . . ?
C36 C37 C38 120.0 . . ?
C39 C44 H44 120.0 . . ?
C39 C44 C43 120.0 . . ?
C43 C44 H44 120.0 . . ?
C44 C39 N5 119.9(8) . . ?
C40 C39 N5 120.1(8) . . ?
C40 C39 C44 120.0 . . ?
C39 C40 S3 122.2(7) . . ?
C39 C40 C41 120.0 . . ?
C41 C40 S3 117.7(7) . . ?
C40 C41 H41 120.0 . . ?
C42 C41 C40 120.0 . . ?
C42 C41 H41 120.0 . . ?
C41 C42 H42 120.0 . . ?
C43 C42 C41 120.0 . . ?
C43 C42 H42 120.0 . . ?
C44 C43 H43 120.0 . . ?
C42 C43 C44 120.0 . . ?
C42 C43 H43 120.0 . . ?
Cl1 C45 Cl2 107(2) . . ?
Cl1 C45 H45A 110.2 . . ?
Cl1 C45 H45B 110.2 . . ?
Cl2 C45 H45A 110.2 . . ?
Cl2 C45 H45B 110.3 . . ?
H45A C45 H45B 108.5 . . ?

loop_
_geom_bond_atom_site_label_1
_geom_bond_atom_site_label_2
_geom_bond_distance
_geom_bond_site_symmetry_2
_geom_bond_publ_flag
S1 C12 1.733(13) . ?
S1 C15 1.763(14) . ?
S2 C24 1.698(15) . ?
S2 C27 1.762(16) . ?
S3 C37 1.744(12) . ?
S3 C40 1.749(12) . ?
N1 C7 1.20(3) . ?
N2 C2 1.40(2) . ?
N2 C13 1.44(2) . ?
N2 C14 1.409(18) . ?
N3 C4 1.40(2) . ?
N3 C25 1.45(2) . ?
N3 C26 1.39(2) . ?
N4 C32 1.15(2) . ?
N5 C6 1.421(18) . ?
N5 C38 1.448(16) . ?
N5 C39 1.440(16) . ?
C1 C2 1.38(2) . ?
C1 C6 1.39(2) . ?
C1 C7 1.40(2) . ?
C2 C3 1.41(2) . ?
C3 H3 0.9300 . ?
C3 C4 1.38(2) . ?
C4 C5 1.42(2) . ?
C5 C6 1.403(19) . ?
C5 C32 1.43(2) . ?
C12 C11 1.3900 . ?
C12 C13 1.3900 . ?
C11 H11 0.9300 . ?
C11 C10 1.3900 . ?
C10 H10 0.9300 . ?
C10 C9 1.3900 . ?
C9 H9 0.9300 . ?
C9 C8 1.3900 . ?
C8 H8 0.9300 . ?
C8 C13 1.3900 . ?
C19 H19 0.9300 . ?
C19 C18 1.3900 . ?
C19 C14 1.3900 . ?
C18 H18 0.9300 . ?
C18 C17 1.3900 . ?
C17 H17 0.9300 . ?
C17 C16 1.3900 . ?
C16 H16 0.9300 . ?
C16 C15 1.3900 . ?
C15 C14 1.3900 . ?
C25 C24 1.3900 . ?
C25 C20 1.3900 . ?
C24 C23 1.3900 . ?
C23 H23 0.9300 . ?
C23 C22 1.3900 . ?
C22 H22 0.9300 . ?
C22 C21 1.3900 . ?
C21 H21 0.9300 . ?
C21 C20 1.3900 . ?
C20 H20 0.9300 . ?
C30 H30 0.9300 . ?
C30 C29 1.3900 . ?
C30 C31 1.3900 . ?
C29 H29 0.9300 . ?
C29 C28 1.3900 . ?
C28 H28 0.9300 . ?
C28 C27 1.3900 . ?
C27 C26 1.3900 . ?
C26 C31 1.3900 . ?
C31 H31 0.9300 . ?
C38 C33 1.3900 . ?
C38 C37 1.3900 . ?
C33 H33 0.9300 . ?
C33 C34 1.3900 . ?
C34 H34 0.9300 . ?
C34 C35 1.3900 . ?
C35 H35 0.9300 . ?
C35 C36 1.3900 . ?
C36 H36 0.9300 . ?
C36 C37 1.3900 . ?
C44 H44 0.9300 . ?
C44 C39 1.3900 . ?
C44 C43 1.3900 . ?
C39 C40 1.3900 . ?
C40 C41 1.3900 . ?
C41 H41 0.9300 . ?
C41 C42 1.3900 . ?
C42 H42 0.9300 . ?
C42 C43 1.3900 . ?
C43 H43 0.9300 . ?
Cl1 C45 1.76(4) . ?
Cl2 C45 1.76(3) . ?
C45 H45A 0.9700 . ?
C45 H45B 0.9700 . ?

loop_
_geom_torsion_atom_site_label_1
_geom_torsion_atom_site_label_2
_geom_torsion_atom_site_label_3
_geom_torsion_atom_site_label_4
_geom_torsion
_geom_torsion_site_symmetry_1
_geom_torsion_site_symmetry_2
_geom_torsion_site_symmetry_3
_geom_torsion_site_symmetry_4
_geom_torsion_publ_flag
S1 C12 C11 C10 -171.5(11) . . . . ?
S1 C12 C13 N2 -6.7(13) . . . . ?
S1 C12 C13 C8 171.2(11) . . . . ?
S1 C15 C14 N2 2.4(14) . . . . ?
S1 C15 C14 C19 -175.2(12) . . . . ?
S2 C24 C23 C22 173.1(11) . . . . ?
S2 C27 C26 N3 -3.8(16) . . . . ?
S2 C27 C26 C31 174.3(13) . . . . ?
S3 C40 C41 C42 -175.7(10) . . . . ?
N2 C2 C3 C4 -179.8(19) . . . . ?
N3 C4 C5 C6 179.7(17) . . . . ?
N3 C4 C5 C32 1(3) . . . . ?
N3 C25 C24 S2 6.3(15) . . . . ?
N3 C25 C24 C23 178.8(14) . . . . ?
N3 C25 C20 C21 -178.8(14) . . . . ?
N3 C26 C31 C30 178.2(14) . . . . ?
N5 C38 C33 C34 -178.5(12) . . . . ?
N5 C38 C37 S3 4.2(12) . . . . ?
N5 C38 C37 C36 178.5(11) . . . . ?
N5 C39 C40 S3 -4.0(13) . . . . ?
N5 C39 C40 C41 -179.5(12) . . . . ?
C1 C2 C3 C4 0(3) . . . . ?
C2 N2 C13 C12 152.5(12) . . . . ?
C2 N2 C13 C8 -25.3(18) . . . . ?
C2 N2 C14 C19 27.2(17) . . . . ?
C2 N2 C14 C15 -150.4(12) . . . . ?
C2 C1 C6 N5 -179.4(16) . . . . ?
C2 C1 C6 C5 0(3) . . . . ?
C2 C3 C4 N3 178.9(18) . . . . ?
C2 C3 C4 C5 3(3) . . . . ?
C3 C4 C5 C6 -4(3) . . . . ?
C3 C4 C5 C32 177.3(19) . . . . ?
C4 N3 C25 C24 -157.9(12) . . . . ?
C4 N3 C25 C20 21.0(19) . . . . ?
C4 N3 C26 C27 157.1(12) . . . . ?
C4 N3 C26 C31 -21(2) . . . . ?
C4 C5 C6 N5 -177.8(16) . . . . ?
C4 C5 C6 C1 3(2) . . . . ?
C6 N5 C38 C33 26.8(16) . . . . ?
C6 N5 C38 C37 -151.7(10) . . . . ?
C6 N5 C39 C44 -27.9(16) . . . . ?
C6 N5 C39 C40 151.6(11) . . . . ?
C6 C1 C2 N2 178.6(16) . . . . ?
C6 C1 C2 C3 -1(3) . . . . ?
C7 C1 C2 N2 -5(3) . . . . ?
C7 C1 C2 C3 174.7(18) . . . . ?
C7 C1 C6 N5 5(3) . . . . ?
C7 C1 C6 C5 -176.3(18) . . . . ?
C12 S1 C15 C16 154.6(8) . . . . ?
C12 S1 C15 C14 -30.2(12) . . . . ?
C12 C11 C10 C9 0.0 . . . . ?
C11 C12 C13 N2 -177.9(13) . . . . ?
C11 C12 C13 C8 0.0 . . . . ?
C11 C10 C9 C8 0.0 . . . . ?
C10 C9 C8 C13 0.0 . . . . ?
C9 C8 C13 N2 177.9(13) . . . . ?
C9 C8 C13 C12 0.0 . . . . ?
C13 N2 C2 C1 -93(2) . . . . ?
C13 N2 C2 C3 87(2) . . . . ?
C13 N2 C14 C19 -149.9(12) . . . . ?
C13 N2 C14 C15 32.5(17) . . . . ?
C13 C12 C11 C10 0.0 . . . . ?
C19 C18 C17 C16 0.0 . . . . ?
C18 C19 C14 N2 -177.6(13) . . . . ?
C18 C19 C14 C15 0.0 . . . . ?
C18 C17 C16 C15 0.0 . . . . ?
C17 C16 C15 S1 175.3(12) . . . . ?
C17 C16 C15 C14 0.0 . . . . ?
C16 C15 C14 N2 177.6(13) . . . . ?
C16 C15 C14 C19 0.0 . . . . ?
C15 S1 C12 C11 -156.4(8) . . . . ?
C15 S1 C12 C13 32.2(11) . . . . ?
C14 N2 C2 C1 90.4(19) . . . . ?
C14 N2 C2 C3 -90(2) . . . . ?
C14 N2 C13 C12 -30.4(17) . . . . ?
C14 N2 C13 C8 151.7(11) . . . . ?
C14 C19 C18 C17 0.0 . . . . ?
C25 N3 C4 C3 98(2) . . . . ?
C25 N3 C4 C5 -85(2) . . . . ?
C25 N3 C26 C27 -25(2) . . . . ?
C25 N3 C26 C31 156.7(13) . . . . ?
C25 C24 C23 C22 0.0 . . . . ?
C24 S2 C27 C28 -159.1(8) . . . . ?
C24 S2 C27 C26 26.4(13) . . . . ?
C24 C25 C20 C21 0.0 . . . . ?
C24 C23 C22 C21 0.0 . . . . ?
C23 C22 C21 C20 0.0 . . . . ?
C22 C21 C20 C25 0.0 . . . . ?
C20 C25 C24 S2 -172.5(12) . . . . ?
C20 C25 C24 C23 0.0 . . . . ?
C30 C29 C28 C27 0.0 . . . . ?
C29 C30 C31 C26 0.0 . . . . ?
C29 C28 C27 S2 -174.7(12) . . . . ?
C29 C28 C27 C26 0.0 . . . . ?
C28 C27 C26 N3 -178.1(14) . . . . ?
C28 C27 C26 C31 0.0 . . . . ?
C27 S2 C24 C25 -27.3(12) . . . . ?
C27 S2 C24 C23 159.9(8) . . . . ?
C27 C26 C31 C30 0.0 . . . . ?
C26 N3 C4 C3 -84(2) . . . . ?
C26 N3 C4 C5 92(2) . . . . ?
C26 N3 C25 C24 24(2) . . . . ?
C26 N3 C25 C20 -156.8(13) . . . . ?
C31 C30 C29 C28 0.0 . . . . ?
C32 C5 C6 N5 1(3) . . . . ?
C32 C5 C6 C1 -178.4(18) . . . . ?
C38 N5 C6 C1 -94.6(19) . . . . ?
C38 N5 C6 C5 86.2(17) . . . . ?
C38 N5 C39 C44 151.3(10) . . . . ?
C38 N5 C39 C40 -29.2(16) . . . . ?
C38 C33 C34 C35 0.0 . . . . ?
C33 C38 C37 S3 -174.3(10) . . . . ?
C33 C38 C37 C36 0.0 . . . . ?
C33 C34 C35 C36 0.0 . . . . ?
C34 C35 C36 C37 0.0 . . . . ?
C35 C36 C37 S3 174.6(10) . . . . ?
C35 C36 C37 C38 0.0 . . . . ?
C37 S3 C40 C39 28.7(10) . . . . ?
C37 S3 C40 C41 -155.7(7) . . . . ?
C37 C38 C33 C34 0.0 . . . . ?
C44 C39 C40 S3 175.5(11) . . . . ?
C44 C39 C40 C41 0.0 . . . . ?
C39 N5 C6 C1 84.6(19) . . . . ?
C39 N5 C6 C5 -94.5(18) . . . . ?
C39 N5 C38 C33 -152.4(10) . . . . ?
C39 N5 C38 C37 29.1(16) . . . . ?
C39 C44 C43 C42 0.0 . . . . ?
C39 C40 C41 C42 0.0 . . . . ?
C40 S3 C37 C38 -28.8(10) . . . . ?
C40 S3 C37 C36 156.7(7) . . . . ?
C40 C41 C42 C43 0.0 . . . . ?
C41 C42 C43 C44 0.0 . . . . ?
C43 C44 C39 N5 179.5(12) . . . . ?
C43 C44 C39 C40 0.0 . . . . ?

loop_
_twin_individual_id
_twin_individual_mass_fraction_refined
1 0.3(4)
2 0.7(4)
